data_2231645
loop_
_publ_author_name
'Smith, Graham'
'Wermuth, Urs D.'

_publ_section_title
;
 <i>rac-cis</i>-Cyclohexane-1,2-dicarboxylic acid--isoquinoline (1/1)
;
_journal_coeditor_code NK2108
_journal_issue 9
_journal_name_full 'Acta Crystallographica Section E'
_journal_page_first o2261
_journal_paper_doi 10.1107/S1600536811030613
_journal_volume 67
_journal_year 2011
_chemical_formula_iupac 'C9 H7 N, C8 H12 O4'
_chemical_formula_moiety 'C9 H7 N, C8 H12 O4'
_chemical_formula_sum 'C17 H19 N O4'
_chemical_formula_weight 301.33
_chemical_melting_point_gt 439
_chemical_melting_point_lt 441
_chemical_name_systematic
;
<i>rac-cis</i>-Cyclohexane-1,2-dicarboxylic acid--isoquinoline (1/1)
;
_space_group_IT_number 2
_symmetry_cell_setting triclinic
_symmetry_space_group_name_Hall '-P 1'
_symmetry_space_group_name_H-M 'P -1'
_atom_sites_solution_hydrogens geom
_atom_sites_solution_primary direct
_atom_sites_solution_secondary difmap
_audit_creation_method SHELXL97
_cell_angle_alpha 64.082(5)
_cell_angle_beta 77.793(4)
_cell_angle_gamma 82.756(4)
_cell_formula_units_Z 2
_cell_length_a 6.2459(3)
_cell_length_b 11.4238(6)
_cell_length_c 11.9970(6)
_cell_measurement_reflns_used 4474
_cell_measurement_temperature 200(2)
_cell_measurement_theta_max 28.68
_cell_measurement_theta_min 3.29
_cell_volume 751.95(7)
_computing_cell_refinement 'CrysAlis PRO (Oxford Diffraction, 2010'
_computing_data_collection 'CrysAlis PRO (Oxford Diffraction, 2010)'
_computing_data_reduction 'CrysAlis PRO (Oxford Diffraction, 2010'
_computing_molecular_graphics 'PLATON (Spek, 2009)'
_computing_publication_material 'PLATON (Spek, 2009)'
_computing_structure_refinement 'SHELXL97 (Sheldrick, 2008) within WinGX (Farrugia, 1999)'
_computing_structure_solution 'SIR92 (Altomare <i>et al.</i>, 1994)'
_diffrn_ambient_temperature 200(2)
_diffrn_detector_area_resol_mean 16.077
_diffrn_measured_fraction_theta_full 0.999
_diffrn_measured_fraction_theta_max 0.999
_diffrn_measurement_device_type 'Oxford Diffraction Gemini-S CCD-detector'
_diffrn_measurement_method \w
_diffrn_radiation_monochromator graphite
_diffrn_radiation_source 'Enhance (Mo) X-ray source'
_diffrn_radiation_type MoK\a
_diffrn_radiation_wavelength 0.71073
_diffrn_reflns_av_R_equivalents 0.0224
_diffrn_reflns_av_sigmaI/netI 0.0247
_diffrn_reflns_limit_h_max 7
_diffrn_reflns_limit_h_min -7
_diffrn_reflns_limit_k_max 14
_diffrn_reflns_limit_k_min -14
_diffrn_reflns_limit_l_max 14
_diffrn_reflns_limit_l_min -14
_diffrn_reflns_number 9094
_diffrn_reflns_theta_full 26.00
_diffrn_reflns_theta_max 26.00
_diffrn_reflns_theta_min 3.29
_diffrn_standards_number 0
_exptl_absorpt_coefficient_mu 0.095
_exptl_absorpt_correction_T_max 0.990
_exptl_absorpt_correction_T_min 0.974
_exptl_absorpt_correction_type multi-scan
_exptl_absorpt_process_details '(CrysAlis PRO; Oxford Diffraction, 2010)'
_exptl_crystal_colour colourless
_exptl_crystal_density_diffrn 1.331
_exptl_crystal_density_method 'not measured'
_exptl_crystal_description block
_exptl_crystal_F_000 320
_exptl_crystal_size_max 0.40
_exptl_crystal_size_mid 0.28
_exptl_crystal_size_min 0.20
_refine_diff_density_max 0.165
_refine_diff_density_min -0.176
_refine_ls_extinction_method none
_refine_ls_goodness_of_fit_ref 1.021
_refine_ls_hydrogen_treatment mixed
_refine_ls_matrix_type full
_refine_ls_number_parameters 207
_refine_ls_number_reflns 2952
_refine_ls_number_restraints 0
_refine_ls_restrained_S_all 1.021
_refine_ls_R_factor_all 0.0482
_refine_ls_R_factor_gt 0.0383
_refine_ls_shift/su_max 0.000
_refine_ls_shift/su_mean 0.000
_refine_ls_structure_factor_coef Fsqd
_refine_ls_weighting_details 'calc w=1/[\s^2^(Fo^2^)+(0.0354P)^2^+0.200P] where P=(Fo^2^+2Fc^2^)/3'
_refine_ls_weighting_scheme calc
_refine_ls_wR_factor_gt 0.0852
_refine_ls_wR_factor_ref 0.0899
_reflns_number_gt 2463
_reflns_number_total 2952
_reflns_threshold_expression I>2\s(I)
_cod_data_source_file nk2108.cif
_cod_data_source_block I
_cod_database_code 2231645
_cod_database_fobs_code 2231645

loop_
_symmetry_equiv_pos_as_xyz
'x, y, z'
'-x, -y, -z'

loop_
_atom_site_aniso_label
_atom_site_aniso_U_11
_atom_site_aniso_U_22
_atom_site_aniso_U_33
_atom_site_aniso_U_12
_atom_site_aniso_U_13
_atom_site_aniso_U_23
O11 0.0362(6) 0.0521(7) 0.0326(6) -0.0141(5) -0.0111(5) -0.0120(5)
O12 0.0331(6) 0.0448(6) 0.0305(5) -0.0113(5) -0.0061(4) -0.0105(5)
O21 0.0450(6) 0.0329(6) 0.0715(8) 0.0055(5) -0.0211(6) -0.0251(6)
O22 0.0487(7) 0.0313(6) 0.0680(8) -0.0050(5) -0.0269(6) -0.0197(6)
C1 0.0240(7) 0.0283(7) 0.0305(7) -0.0012(5) -0.0032(5) -0.0141(6)
C2 0.0303(7) 0.0285(7) 0.0247(7) -0.0036(6) -0.0036(5) -0.0128(6)
C3 0.0272(7) 0.0299(7) 0.0326(7) -0.0030(6) -0.0061(6) -0.0126(6)
C4 0.0332(7) 0.0284(7) 0.0380(8) -0.0008(6) -0.0084(6) -0.0116(6)
C5 0.0372(8) 0.0241(7) 0.0319(7) -0.0056(6) -0.0045(6) -0.0106(6)
C6 0.0300(7) 0.0322(8) 0.0298(7) -0.0085(6) -0.0029(6) -0.0116(6)
C11 0.0275(7) 0.0228(7) 0.0334(7) 0.0003(5) -0.0081(6) -0.0131(6)
C21 0.0345(7) 0.0326(8) 0.0300(7) -0.0022(6) -0.0053(6) -0.0174(6)
N2A 0.0422(7) 0.0331(7) 0.0390(7) -0.0029(5) -0.0073(6) -0.0189(6)
C1A 0.0326(8) 0.0379(8) 0.0420(8) -0.0036(6) -0.0051(6) -0.0256(7)
C3A 0.0438(9) 0.0391(8) 0.0354(8) 0.0015(7) -0.0132(7) -0.0190(7)
C4A 0.0350(8) 0.0431(9) 0.0393(8) -0.0030(6) -0.0101(6) -0.0249(7)
C5A 0.0368(8) 0.0376(8) 0.0493(9) -0.0062(6) -0.0046(7) -0.0247(8)
C6A 0.0498(10) 0.0316(8) 0.0468(9) -0.0026(7) -0.0025(8) -0.0172(7)
C7A 0.0483(9) 0.0386(9) 0.0417(9) 0.0091(7) -0.0118(7) -0.0201(7)
C8A 0.0347(8) 0.0414(9) 0.0429(9) 0.0045(6) -0.0108(7) -0.0262(7)
C9A 0.0308(7) 0.0347(8) 0.0333(7) 0.0003(6) -0.0037(6) -0.0225(6)
C10A 0.0312(7) 0.0345(8) 0.0330(7) -0.0015(6) -0.0025(6) -0.0226(6)

loop_
_atom_site_type_symbol
_atom_site_label
_atom_site_fract_x
_atom_site_fract_y
_atom_site_fract_z
_atom_site_U_iso_or_equiv
_atom_site_thermal_displace_type
_atom_site_calc_flag
_atom_site_refinement_flags
_atom_site_occupancy
O O11 0.70832(16) 1.07685(11) 0.86864(10) 0.0405(4) Uani . . 1.000
O O12 0.37261(16) 1.01881(10) 0.88359(9) 0.0371(3) Uani . . 1.000
O O21 0.49576(18) 0.88369(10) 0.70388(12) 0.0476(4) Uani . . 1.000
O O22 0.17799(18) 0.95466(11) 0.63667(11) 0.0468(4) Uani . . 1.000
C C1 0.5909(2) 1.13098(13) 0.67706(12) 0.0272(4) Uani . . 1.000
C C2 0.4067(2) 1.11424(13) 0.61893(12) 0.0272(4) Uani . . 1.000
C C3 0.1978(2) 1.19528(13) 0.63551(13) 0.0298(4) Uani . . 1.000
C C4 0.2466(2) 1.33837(14) 0.58905(14) 0.0338(4) Uani . . 1.000
C C5 0.4233(2) 1.35310(13) 0.65186(13) 0.0314(4) Uani . . 1.000
C C6 0.6329(2) 1.27692(13) 0.62795(13) 0.0309(4) Uani . . 1.000
C C11 0.5440(2) 1.06979(12) 0.81900(13) 0.0271(4) Uani . . 1.000
C C21 0.3661(2) 0.97179(14) 0.65964(13) 0.0308(4) Uani . . 1.000
N N2A 0.1006(2) 0.70353(12) 0.71708(12) 0.0366(4) Uani . . 1.000
C C1A 0.2157(2) 0.61693(14) 0.79877(14) 0.0343(5) Uani . . 1.000
C C3A -0.0816(3) 0.66352(15) 0.69941(14) 0.0375(5) Uani . . 1.000
C C4A -0.1451(2) 0.53805(15) 0.76063(14) 0.0357(5) Uani . . 1.000
C C5A -0.0839(3) 0.31194(15) 0.92123(15) 0.0390(5) Uani . . 1.000
C C6A 0.0362(3) 0.22778(16) 1.00839(16) 0.0434(5) Uani . . 1.000
C C7A 0.2218(3) 0.26877(16) 1.02899(15) 0.0421(5) Uani . . 1.000
C C8A 0.2845(2) 0.39437(15) 0.96060(14) 0.0365(5) Uani . . 1.000
C C9A 0.1621(2) 0.48468(14) 0.87014(13) 0.0304(4) Uani . . 1.000
C C10A -0.0255(2) 0.44335(14) 0.84987(13) 0.0303(4) Uani . . 1.000
H H1 0.72500 1.08880 0.64990 0.0410 Uiso calc R 1.000
H H2 0.46140 1.14950 0.52810 0.0410 Uiso calc R 1.000
H H11 0.669(3) 1.037(2) 0.959(2) 0.080(7) Uiso . . 1.000
H H22 0.158(3) 0.862(2) 0.663(2) 0.078(6) Uiso . . 1.000
H H31 0.09420 1.18840 0.58900 0.0450 Uiso calc R 1.000
H H32 0.13100 1.16090 0.72380 0.0450 Uiso calc R 1.000
H H41 0.29490 1.37600 0.49850 0.0510 Uiso calc R 1.000
H H42 0.11370 1.38550 0.60730 0.0510 Uiso calc R 1.000
H H51 0.37080 1.32150 0.74180 0.0470 Uiso calc R 1.000
H H52 0.45410 1.44450 0.61900 0.0470 Uiso calc R 1.000
H H61 0.74230 1.28670 0.66960 0.0460 Uiso calc R 1.000
H H62 0.68990 1.31220 0.53830 0.0460 Uiso calc R 1.000
H H1A 0.34010 0.64420 0.81040 0.0410 Uiso calc R 1.000
H H3A -0.16580 0.72460 0.64320 0.0450 Uiso calc R 1.000
H H4A -0.26770 0.51450 0.74370 0.0430 Uiso calc R 1.000
H H5A -0.20530 0.28290 0.90850 0.0470 Uiso calc R 1.000
H H6A -0.00490 0.14190 1.05510 0.0520 Uiso calc R 1.000
H H7A 0.30170 0.21020 1.08930 0.0510 Uiso calc R 1.000
H H8A 0.40850 0.42070 0.97350 0.0440 Uiso calc R 1.000

loop_
_atom_type_symbol
_atom_type_description
_atom_type_scat_dispersion_real
_atom_type_scat_dispersion_imag
_atom_type_scat_source
C C 0.0033 0.0016 'International Tables Vol C Tables 4.2.6.8 and 6.1.1.4'
H H 0.0000 0.0000 'International Tables Vol C Tables 4.2.6.8 and 6.1.1.4'
N N 0.0061 0.0033 'International Tables Vol C Tables 4.2.6.8 and 6.1.1.4'
O O 0.0106 0.0060 'International Tables Vol C Tables 4.2.6.8 and 6.1.1.4'

loop_
_geom_angle_atom_site_label_1
_geom_angle_atom_site_label_2
_geom_angle_atom_site_label_3
_geom_angle
_geom_angle_publ_flag
C11 O11 H11 109.3(12) no
C21 O22 H22 110.7(12) no
C1A N2A C3A 118.09(14) no
C2 C1 C6 110.04(11) no
C6 C1 C11 109.54(12) no
C2 C1 C11 113.10(11) no
C1 C2 C21 112.12(11) no
C3 C2 C21 113.55(11) no
C1 C2 C3 113.23(12) no
C2 C3 C4 111.43(11) no
C3 C4 C5 111.18(12) no
C4 C5 C6 110.73(13) no
C1 C6 C5 111.33(11) no
O11 C11 C1 112.94(11) no
O12 C11 C1 124.77(12) no
O11 C11 O12 122.29(13) no
O22 C21 C2 112.83(13) no
O21 C21 C2 123.78(13) no
O21 C21 O22 123.33(16) no
C2 C1 H1 108.00 no
C11 C1 H1 108.00 no
C6 C1 H1 108.00 no
C1 C2 H2 106.00 no
C21 C2 H2 106.00 no
C3 C2 H2 106.00 no
C2 C3 H31 109.00 no
C2 C3 H32 109.00 no
C4 C3 H32 109.00 no
H31 C3 H32 108.00 no
C4 C3 H31 109.00 no
C3 C4 H42 109.00 no
C5 C4 H41 109.00 no
C5 C4 H42 109.00 no
H41 C4 H42 108.00 no
C3 C4 H41 109.00 no
C4 C5 H52 110.00 no
C6 C5 H51 110.00 no
C4 C5 H51 109.00 no
H51 C5 H52 108.00 no
C6 C5 H52 110.00 no
C1 C6 H61 109.00 no
C1 C6 H62 109.00 no
C5 C6 H62 109.00 no
H61 C6 H62 108.00 no
C5 C6 H61 109.00 no
N2A C1A C9A 124.04(13) no
N2A C3A C4A 122.78(15) no
C3A C4A C10A 120.23(14) no
C6A C5A C10A 120.47(17) no
C5A C6A C7A 121.01(17) no
C6A C7A C8A 120.05(16) no
C7A C8A C9A 120.39(14) no
C1A C9A C8A 122.95(13) no
C1A C9A C10A 117.55(13) no
C8A C9A C10A 119.49(14) no
C4A C10A C5A 124.13(14) no
C4A C10A C9A 117.27(14) no
C5A C10A C9A 118.58(14) no
N2A C1A H1A 118.00 no
C9A C1A H1A 118.00 no
N2A C3A H3A 119.00 no
C4A C3A H3A 119.00 no
C3A C4A H4A 120.00 no
C10A C4A H4A 120.00 no
C6A C5A H5A 120.00 no
C10A C5A H5A 120.00 no
C5A C6A H6A 120.00 no
C7A C6A H6A 119.00 no
C6A C7A H7A 120.00 no
C8A C7A H7A 120.00 no
C7A C8A H8A 120.00 no
C9A C8A H8A 120.00 no

loop_
_geom_bond_atom_site_label_1
_geom_bond_atom_site_label_2
_geom_bond_distance
_geom_bond_publ_flag
O11 C11 1.3175(17) no
O12 C11 1.2237(17) no
O21 C21 1.2082(19) no
O22 C21 1.3178(18) no
O11 H11 0.96(2) no
O22 H22 0.98(2) no
N2A C3A 1.366(2) no
N2A C1A 1.314(2) no
C1 C2 1.5356(19) no
C1 C11 1.5081(19) no
C1 C6 1.543(2) no
C2 C21 1.519(2) no
C2 C3 1.532(2) no
C3 C4 1.527(2) no
C4 C5 1.5243(19) no
C5 C6 1.525(2) no
C1 H1 0.9800 no
C2 H2 0.9800 no
C3 H31 0.9700 no
C3 H32 0.9700 no
C4 H42 0.9700 no
C4 H41 0.9700 no
C5 H51 0.9700 no
C5 H52 0.9700 no
C6 H62 0.9700 no
C6 H61 0.9700 no
C1A C9A 1.415(2) no
C3A C4A 1.361(2) no
C4A C10A 1.413(2) no
C5A C6A 1.361(3) no
C5A C10A 1.415(2) no
C6A C7A 1.408(3) no
C7A C8A 1.365(3) no
C8A C9A 1.414(2) no
C9A C10A 1.420(2) no
C1A H1A 0.9300 no
C3A H3A 0.9300 no
C4A H4A 0.9300 no
C5A H5A 0.9300 no
C6A H6A 0.9300 no
C7A H7A 0.9300 no
C8A H8A 0.9300 no

loop_
_geom_hbond_atom_site_label_D
_geom_hbond_atom_site_label_H
_geom_hbond_atom_site_label_A
_geom_hbond_site_symmetry_A
_geom_hbond_distance_DH
_geom_hbond_distance_HA
_geom_hbond_distance_DA
_geom_hbond_angle_DHA
_geom_hbond_publ_flag
O11 H11 O12 2_677 0.96(2) 1.68(2) 2.6362(14) 171.7(18) yes
O22 H22 N2A . 0.98(2) 1.69(2) 2.670(2) 174.5(19) yes
C3 H32 O12 . 0.97 2.54 3.1126(17) 117 no
C6 H61 O11 . 0.97 2.53 2.8841(18) 101 no

loop_
_geom_torsion_atom_site_label_1
_geom_torsion_atom_site_label_2
_geom_torsion_atom_site_label_3
_geom_torsion_atom_site_label_4
_geom_torsion
_geom_torsion_publ_flag
C3A N2A C1A C9A -0.3(2) no
C1A N2A C3A C4A -1.4(2) no
C6 C1 C2 C3 -52.58(14) no
C11 C1 C2 C21 -59.79(16) no
C6 C1 C2 C21 177.35(11) no
C11 C1 C2 C3 70.29(16) no
C2 C1 C11 O11 175.82(13) no
C2 C1 C11 O12 -4.5(2) no
C6 C1 C11 O11 -61.03(16) no
C6 C1 C11 O12 118.67(16) no
C11 C1 C6 C5 -69.79(14) no
C2 C1 C6 C5 55.15(14) no
C21 C2 C3 C4 -178.03(11) no
C1 C2 C3 C4 52.62(15) no
C3 C2 C21 O21 -148.08(14) no
C3 C2 C21 O22 34.64(16) no
C1 C2 C21 O21 -18.2(2) no
C1 C2 C21 O22 164.55(12) no
C2 C3 C4 C5 -54.27(15) no
C3 C4 C5 C6 57.52(15) no
C4 C5 C6 C1 -58.31(15) no
N2A C1A C9A C8A -177.79(15) no
N2A C1A C9A C10A 1.2(2) no
N2A C3A C4A C10A 2.1(3) no
C3A C4A C10A C5A 177.60(16) no
C3A C4A C10A C9A -1.0(2) no
C10A C5A C6A C7A -0.5(3) no
C6A C5A C10A C4A -177.82(16) no
C6A C5A C10A C9A 0.8(2) no
C5A C6A C7A C8A -0.4(3) no
C6A C7A C8A C9A 1.0(3) no
C7A C8A C9A C1A 178.30(16) no
C7A C8A C9A C10A -0.7(2) no
C1A C9A C10A C4A -0.5(2) no
C1A C9A C10A C5A -179.24(14) no
C8A C9A C10A C4A 178.53(14) no
C8A C9A C10A C5A -0.2(2) no
